data_4511860
loop_
_publ_author_name
'Miyake, Ryosuke'
'Nakagawa, Yuki'
'Hase, Mariko'

_publ_section_title
;
 Selective Thermal Elongation of Metal--Metal Distances in the
 Two-Dimensional Assembly of Ag(I) Ions Templated by Assembled Peptide
 Ligands
;
_journal_issue 10
_journal_name_full 'Crystal Growth &amp; Design'
_journal_page_first 4882
_journal_paper_doi 10.1021/cg5009347
_journal_volume 14
_journal_year 2014
_chemical_absolute_configuration ad
_chemical_formula_sum 'C7 H11 Ag2 N3 O5'
_chemical_formula_weight 432.93
_space_group_crystal_system monoclinic
_space_group_IT_number 4
_space_group_name_Hall 'P 2yb'
_space_group_name_H-M_alt 'P 1 21 1'
_symmetry_space_group_name_Hall 'P 2yb'
_symmetry_space_group_name_H-M 'P 1 21 1'
_atom_sites_solution_hydrogens geom
_cell_angle_alpha 90
_cell_angle_beta 103.363(2)
_cell_angle_gamma 90
_cell_formula_units_Z 2
_cell_length_a 4.8207(7)
_cell_length_b 19.966(3)
_cell_length_c 5.5008(7)
_cell_measurement_temperature 123
_cell_volume 515.12(13)
_computing_cell_refinement 'SAINT V8.32B (Bruker AXS)'
_computing_data_collection 'Bruker SMART APEXII ULTRA'
_computing_data_reduction 'SAINT V8.32B (Bruker AXS)'
_computing_molecular_graphics 'XSHELL V6.3.1 (Bruker AXS)'
_computing_publication_material 'Generate Report (Bruker AXS)'
_computing_structure_refinement 'SHELXL-2013 (Sheldrick, 2013)'
_computing_structure_solution 'SHELXS-97 (Sheldrick, 1997)'
_diffrn_ambient_temperature 123
_diffrn_detector_area_resol_mean 8.333
_diffrn_measured_fraction_theta_full 0.991
_diffrn_measured_fraction_theta_max 0.991
_diffrn_measurement_device_type 'Bruker D8 goniometer'
_diffrn_measurement_method 'omega scans'
_diffrn_radiation_monochromator 'multilayered conforcal mirror'
_diffrn_radiation_type MoK\a
_diffrn_radiation_wavelength 0.71073
_diffrn_reflns_av_R_equivalents 0.0183
_diffrn_reflns_limit_h_max 5
_diffrn_reflns_limit_h_min -6
_diffrn_reflns_limit_k_max 23
_diffrn_reflns_limit_k_min -27
_diffrn_reflns_limit_l_max 7
_diffrn_reflns_limit_l_min -6
_diffrn_reflns_number 3475
_diffrn_reflns_theta_full 29.13
_diffrn_reflns_theta_max 29.13
_diffrn_reflns_theta_min 2.04
_diffrn_source 'rotating-anode X-ray tube'
_diffrn_source_type 'Bruker Tourbo X-ray Source'
_exptl_absorpt_coefficient_mu 3.816
_exptl_absorpt_correction_T_max 0.96
_exptl_absorpt_correction_T_min 0.82
_exptl_absorpt_correction_type empirical
_exptl_absorpt_process_details 'SADABS V2012/1 (Bruker AXS)'
_exptl_crystal_colour colorless
_exptl_crystal_density_diffrn 2.791
_exptl_crystal_density_method 'not measured'
_exptl_crystal_description plate
_exptl_crystal_F_000 416
_exptl_crystal_size_max 0.055
_exptl_crystal_size_mid 0.023
_exptl_crystal_size_min 0.010
_refine_diff_density_max 1.081
_refine_diff_density_min -0.889
_refine_ls_abs_structure_details
;
Flack x determined using 850 quotients [(I+)-(I-)]/[(I+)+(I-)]
(Parsons and Flack (2004), Acta Cryst. A60, s61).
;
_refine_ls_abs_structure_Flack 0.02(3)
_refine_ls_extinction_method none
_refine_ls_goodness_of_fit_ref 1.057
_refine_ls_hydrogen_treatment constr
_refine_ls_matrix_type full
_refine_ls_number_parameters 154
_refine_ls_number_reflns 2341
_refine_ls_number_restraints 1
_refine_ls_restrained_S_all 1.057
_refine_ls_R_factor_all 0.0259
_refine_ls_R_factor_gt 0.0239
_refine_ls_shift/su_max 0.001
_refine_ls_shift/su_mean 0.000
_refine_ls_structure_factor_coef Fsqd
_refine_ls_weighting_details 'w=1/[\s^2^(Fo^2^)+(0.0226P)^2^+0.5145P] where P=(Fo^2^+2Fc^2^)/3'
_refine_ls_weighting_scheme calc
_refine_ls_wR_factor_gt 0.0540
_refine_ls_wR_factor_ref 0.0548
_reflns_number_gt 2226
_reflns_number_total 2341
_reflns_threshold_expression 'I > 2\s(I)'
_cod_data_source_file cg5009347_si_001.cif
_cod_data_source_block p21_123K
_cod_depositor_comments 'Adding full bibliography for 4511859--4511871.cif.'
_cod_original_cell_volume 515.12(12)
_cod_database_code 4511860

loop_
_space_group_symop_operation_xyz
'x, y, z'
'-x, y+1/2, -z'

loop_
_atom_site_type_symbol
_atom_site_label
_atom_site_fract_x
_atom_site_fract_y
_atom_site_fract_z
_atom_site_U_iso_or_equiv
_atom_site_adp_type
_atom_site_calc_flag
_atom_site_refinement_flags_adp
_atom_site_refinement_flags_posn
_atom_site_occupancy
Ag Ag1 0.21340(9) 0.85794(2) 0.42615(8) 0.01630(11) Uani d . . 1
Ag Ag2 -0.44091(9) 0.86676(2) -0.00931(8) 0.01766(11) Uani d . . 1
C C1 -0.0223(13) 0.7561(3) 0.0223(11) 0.0135(12) Uani d . . 1
C C2 0.1410(14) 0.6945(3) 0.1417(12) 0.0160(12) Uani d . . 1
H H2A 0.0174 0.6545 0.1004 0.019 Uiso calc U R 1
H H2B 0.3097 0.6878 0.0704 0.019 Uiso calc U R 1
C C3 0.2386(12) 0.7007(3) 0.4245(11) 0.0126(12) Uani d . . 1
H H3 0.0676 0.7048 0.4974 0.015 Uiso calc U R 1
C C4 0.4059(12) 0.6375(3) 0.5287(11) 0.0112(11) Uani d . . 1
C C5 0.3891(13) 0.5249(3) 0.6941(12) 0.0136(12) Uani d . . 1
H H5 0.5687 0.5205 0.6338 0.016 Uiso calc U R 1
C C6 0.4711(15) 0.5256(3) 0.9803(13) 0.0149(13) Uani d . . 1
H H6A 0.5848 0.5663 1.0387 0.018 Uiso calc U R 1
H H6B 0.2962 0.5272 1.0455 0.018 Uiso calc U R 1
C C7 0.1978(12) 0.4648(3) 0.5929(12) 0.0126(11) Uani d . . 1
N N1 0.4197(11) 0.7604(3) 0.4921(10) 0.0124(10) Uani d . . 1
H H1A 0.5719 0.7588 0.3984 0.015 Uiso calc U R 1
H H1B 0.5134 0.7573 0.672 0.015 Uiso calc U R 1
N N2 0.2534(10) 0.5877(3) 0.5975(10) 0.0130(10) Uani d . . 1
H H2 0.0692 0.593 0.5841 0.016 Uiso calc U R 1
N N3 0.6384(12) 0.4655(3) 1.0779(10) 0.0161(11) Uani d . . 1
H H3A 0.7043 0.4709 1.2611 0.019 Uiso calc U R 1
H H3B 0.8106 0.4652 1.0086 0.019 Uiso calc U R 1
O O1 0.0601(10) 0.7894(3) -0.1369(9) 0.0240(11) Uani d . . 1
O O2 -0.2456(10) 0.7708(3) 0.1033(9) 0.0216(10) Uani d . . 1
O O3 0.6635(9) 0.6332(2) 0.5419(10) 0.0241(11) Uani d . . 1
O O4 0.2661(11) 0.4294(3) 0.4316(10) 0.0296(12) Uani d . . 1
O O5 -0.0206(9) 0.4563(2) 0.6812(9) 0.0190(10) Uani d . . 1

loop_
_atom_site_aniso_label
_atom_site_aniso_U_11
_atom_site_aniso_U_22
_atom_site_aniso_U_33
_atom_site_aniso_U_12
_atom_site_aniso_U_13
_atom_site_aniso_U_23
Ag1 0.0182(2) 0.0094(2) 0.0197(2) 0.00319(18) 0.00099(16) -0.00150(18)
Ag2 0.0203(2) 0.0132(2) 0.0183(2) 0.00371(19) 0.00212(16) -0.00179(19)
C1 0.013(3) 0.015(3) 0.012(3) -0.004(2) -0.001(2) -0.003(2)
C2 0.015(3) 0.015(3) 0.016(3) -0.001(2) 0.000(2) -0.003(2)
C3 0.007(3) 0.012(3) 0.020(3) 0.001(2) 0.005(2) 0.003(2)
C4 0.011(3) 0.010(3) 0.013(3) 0.002(2) 0.003(2) 0.002(2)
C5 0.012(3) 0.009(3) 0.021(3) 0.001(2) 0.006(2) 0.004(2)
C6 0.019(3) 0.009(3) 0.017(3) -0.002(2) 0.004(3) 0.001(2)
C7 0.009(3) 0.011(3) 0.018(3) 0.001(2) 0.002(2) 0.003(2)
N1 0.011(2) 0.009(2) 0.015(3) 0.000(2) 0.000(2) 0.000(2)
N2 0.008(2) 0.013(2) 0.019(3) 0.0021(18) 0.005(2) 0.0072(19)
N3 0.015(3) 0.018(3) 0.014(3) -0.001(2) 0.001(2) 0.003(2)
O1 0.024(3) 0.033(3) 0.017(2) 0.008(2) 0.009(2) 0.011(2)
O2 0.017(2) 0.018(2) 0.032(3) 0.0044(19) 0.011(2) 0.008(2)
O3 0.010(2) 0.014(2) 0.051(3) 0.0037(17) 0.012(2) 0.011(2)
O4 0.023(3) 0.038(3) 0.031(3) -0.007(2) 0.012(2) -0.016(2)
O5 0.014(2) 0.017(2) 0.028(3) -0.0053(19) 0.009(2) -0.006(2)

loop_
_atom_type_symbol
_atom_type_description
_atom_type_scat_dispersion_real
_atom_type_scat_dispersion_imag
_atom_type_scat_source
C C 0.0033 0.0016 'International Tables Vol C Tables 4.2.6.8 and 6.1.1.4'
H H 0.0000 0.0000 'International Tables Vol C Tables 4.2.6.8 and 6.1.1.4'
N N 0.0061 0.0033 'International Tables Vol C Tables 4.2.6.8 and 6.1.1.4'
O O 0.0106 0.0060 'International Tables Vol C Tables 4.2.6.8 and 6.1.1.4'
Ag Ag -0.8971 1.1015 'International Tables Vol C Tables 4.2.6.8 and 6.1.1.4'

loop_
_geom_angle_atom_site_label_1
_geom_angle_atom_site_label_2
_geom_angle_atom_site_label_3
_geom_angle_site_symmetry_1
_geom_angle_site_symmetry_3
_geom_angle
N1 Ag1 O5 . 2_556 173.42(19)
N1 Ag1 Ag2 . 1_656 76.71(14)
O5 Ag1 Ag2 2_556 1_656 107.93(13)
N1 Ag1 Ag2 . 1_655 83.00(14)
O5 Ag1 Ag2 2_556 1_655 90.61(12)
Ag2 Ag1 Ag2 1_656 1_655 118.66(2)
O2 Ag2 N3 . 2_556 173.4(2)
O2 Ag2 Ag1 . 1_454 109.08(14)
N3 Ag2 Ag1 2_556 1_454 76.79(14)
O2 Ag2 Ag1 . 1_455 90.25(12)
N3 Ag2 Ag1 2_556 1_455 84.15(15)
Ag1 Ag2 Ag1 1_454 1_455 118.66(2)
O1 C1 O2 . . 123.6(6)
O1 C1 C2 . . 121.4(6)
O2 C1 C2 . . 115.0(5)
C3 C2 C1 . . 112.4(5)
C3 C2 H2A . . 109.1
C1 C2 H2A . . 109.1
C3 C2 H2B . . 109.1
C1 C2 H2B . . 109.1
H2A C2 H2B . . 107.9
N1 C3 C2 . . 110.4(5)
N1 C3 C4 . . 110.0(5)
C2 C3 C4 . . 109.1(5)
N1 C3 H3 . . 109.1
C2 C3 H3 . . 109.1
C4 C3 H3 . . 109.1
O3 C4 N2 . . 122.9(6)
O3 C4 C3 . . 121.0(5)
N2 C4 C3 . . 116.1(5)
N2 C5 C6 . . 110.7(5)
N2 C5 C7 . . 111.0(5)
C6 C5 C7 . . 111.8(5)
N2 C5 H5 . . 107.7
C6 C5 H5 . . 107.7
C7 C5 H5 . . 107.7
N3 C6 C5 . . 110.8(5)
N3 C6 H6A . . 109.5
C5 C6 H6A . . 109.5
N3 C6 H6B . . 109.5
C5 C6 H6B . . 109.5
H6A C6 H6B . . 108.1
O4 C7 O5 . . 125.4(6)
O4 C7 C5 . . 118.0(5)
O5 C7 C5 . . 116.6(5)
C3 N1 Ag1 . . 117.4(4)
C3 N1 H1A . . 107.9
Ag1 N1 H1A . . 107.9
C3 N1 H1B . . 107.9
Ag1 N1 H1B . . 107.9
H1A N1 H1B . . 107.2
C4 N2 C5 . . 120.8(5)
C4 N2 H2 . . 119.6
C5 N2 H2 . . 119.6
C6 N3 Ag2 . 2_546 119.5(4)
C6 N3 H3A . . 107.5
Ag2 N3 H3A 2_546 . 107.5
C6 N3 H3B . . 107.5
Ag2 N3 H3B 2_546 . 107.5
H3A N3 H3B . . 107.0
C1 O2 Ag2 . . 116.4(4)
C7 O5 Ag1 . 2_546 110.8(4)

loop_
_geom_bond_atom_site_label_1
_geom_bond_atom_site_label_2
_geom_bond_site_symmetry_2
_geom_bond_distance
Ag1 N1 . 2.178(5)
Ag1 O5 2_556 2.194(5)
Ag1 Ag2 1_656 3.1717(7)
Ag1 Ag2 1_655 3.2235(6)
Ag2 O2 . 2.162(5)
Ag2 N3 2_556 2.183(6)
Ag2 Ag1 1_454 3.1717(7)
Ag2 Ag1 1_455 3.2235(6)
C1 O1 . 1.236(7)
C1 O2 . 1.291(7)
C1 C2 . 1.525(9)
C2 C3 . 1.523(9)
C2 H2A . 0.99
C2 H2B . 0.99
C3 N1 . 1.474(8)
C3 C4 . 1.534(8)
C3 H3 . 1.0
C4 O3 . 1.230(7)
C4 N2 . 1.342(8)
C5 N2 . 1.457(7)
C5 C6 . 1.532(9)
C5 C7 . 1.536(9)
C5 H5 . 1.0
C6 N3 . 1.477(9)
C6 H6A . 0.99
C6 H6B . 0.99
C7 O4 . 1.238(8)
C7 O5 . 1.269(7)
N1 H1A . 0.99
N1 H1B . 0.99
N2 H2 . 0.88
N3 Ag2 2_546 2.183(6)
N3 H3A . 0.99
N3 H3B . 0.99
O5 Ag1 2_546 2.194(5)
